data_8101935
loop_
_publ_author_name
'McKay, S. E.'
'Wheeler, K. A.'
'Holthouse, B.'

_publ_section_title
;
Crystal structure of 2,2':6',2''-terpyridine 1,1''-dioxide 1,2,4,5-
tetracyanobenzene, C~15~H~11~N~3~O~2~ &#x00B7; C~6~H~4~(CN)~4~
;
_journal_issue 1
_journal_name_full 'Zeitschrift f\"ur Kristallographie - New Crystal Structures'
_journal_page_first 91
_journal_page_last 92
_journal_volume 221
_journal_year 2006
_chemical_formula_moiety 'C15 H11 N3 O2, C10 H2 N4'
_chemical_formula_sum 'C25 H13 N7 O2'
_chemical_formula_weight 443.42
_chemical_name_systematic
; 
 2,2':6',2"-terpyridine 1,1"-dioxide 1,2,4,5-tetracyanobenzene
;
_space_group_IT_number 15
_symmetry_cell_setting monoclinic
_symmetry_space_group_name_Hall '-C 2yc'
_symmetry_space_group_name_H-M 'C 1 2/c 1'
_atom_sites_solution_hydrogens geom
_atom_sites_solution_primary direct
_atom_sites_solution_secondary difmap
_audit_creation_method SHELXL-97
_cell_angle_alpha 90.00
_cell_angle_beta 108.289(12)
_cell_angle_gamma 90.00
_cell_formula_units_Z 4
_cell_length_a 24.404(3)
_cell_length_b 6.4871(11)
_cell_length_c 13.4873(18)
_cell_measurement_reflns_used 443
_cell_measurement_temperature 173(2)
_cell_measurement_theta_max 49.327
_cell_measurement_theta_min 5.234
_cell_volume 2027.3(5)
_computing_cell_refinement 'Rigaku Crystal Clear  v1.3 (Rigaku, 2004)'
_computing_data_collection 'Rigaku Crystal Clear  v1.3 (Rigaku, 2004)'
_computing_data_reduction 'Rigaku Crystal Clear  v1.3 (Rigaku, 2004)'
_computing_molecular_graphics 'X-SEED (Barbour, 2001)'
_computing_publication_material 'X-SEED (Barbour, 2001)'
_computing_structure_refinement 'SHELXL-97 (Sheldrick, 1997)'
_computing_structure_solution 'SHELXS-97 (Sheldrick, 1990)'
_diffrn_ambient_temperature 173(2)
_diffrn_measured_fraction_theta_full 0.977
_diffrn_measured_fraction_theta_max 0.977
_diffrn_measurement_device_type 'Rigaku R-Axis Spider'
_diffrn_measurement_method omega/phi
_diffrn_radiation_monochromator graphite
_diffrn_radiation_source 'fine-focus sealed tube'
_diffrn_radiation_type MoK\a
_diffrn_radiation_wavelength 0.71073
_diffrn_reflns_av_R_equivalents 0.0353
_diffrn_reflns_av_sigmaI/netI 0.0314
_diffrn_reflns_limit_h_max 29
_diffrn_reflns_limit_h_min -29
_diffrn_reflns_limit_k_max 7
_diffrn_reflns_limit_k_min -7
_diffrn_reflns_limit_l_max 14
_diffrn_reflns_limit_l_min -16
_diffrn_reflns_number 6967
_diffrn_reflns_theta_full 25.35
_diffrn_reflns_theta_max 25.35
_diffrn_reflns_theta_min 3.11
_diffrn_standards_decay_% 0
_exptl_absorpt_coefficient_mu 0.098
_exptl_absorpt_correction_type none
_exptl_crystal_colour 'light yellow'
_exptl_crystal_density_diffrn 1.453
_exptl_crystal_density_method 'not measured'
_exptl_crystal_description 'transparent block'
_exptl_crystal_F_000 912
_exptl_crystal_size_max 0.46
_exptl_crystal_size_mid 0.38
_exptl_crystal_size_min 0.21
_refine_diff_density_max 0.246
_refine_diff_density_min -0.428
_refine_diff_density_rms 0.091
_refine_ls_extinction_method none
_refine_ls_goodness_of_fit_ref 1.101
_refine_ls_hydrogen_treatment mixed
_refine_ls_matrix_type full
_refine_ls_number_parameters 181
_refine_ls_number_reflns 1819
_refine_ls_number_restraints 0
_refine_ls_restrained_S_all 1.101
_refine_ls_R_factor_all 0.0406
_refine_ls_R_factor_gt 0.0375
_refine_ls_shift/su_max 0.001
_refine_ls_shift/su_mean 0.000
_refine_ls_structure_factor_coef Fsqd
_refine_ls_weighting_details 'calc w=1/[\s^2^(Fo^2^)+(0.0519P)^2^+1.1092P] where P=(Fo^2^+2Fc^2^)/3'
_refine_ls_weighting_scheme calc
_refine_ls_wR_factor_gt 0.0965
_refine_ls_wR_factor_ref 0.0988
_reflns_number_gt 1657
_reflns_number_total 1819
_reflns_threshold_expression >2sigma(I)
_cod_data_source_file 1267-1731.cff
_cod_data_source_block struct
_cod_depositor_comments
;
The following automatic conversions were performed:
'_symmetry_cell_setting' value 'Monoclinic' changed to 'monoclinic'
according to '/home/saulius/struct/CIF-dictionaries/cif_core.dic'
dictionary named 'cif_core.dic' version 2.4.1 from 2010-06-29.

Automatic conversion script
Id: cif_fix_enum 1555 2011-01-17 13:19:09Z saulius 
;
_cod_original_sg_symbol_H-M C12/c1
_cod_database_code 8101935

loop_
_symmetry_equiv_pos_as_xyz
'x, y, z'
'-x, y, -z+1/2'
'x+1/2, y+1/2, z'
'-x+1/2, y+1/2, -z+1/2'
'-x, -y, -z'
'x, -y, z-1/2'
'-x+1/2, -y+1/2, -z'
'x+1/2, -y+1/2, z-1/2'

loop_
_atom_site_label
_atom_site_type_symbol
_atom_site_fract_x
_atom_site_fract_y
_atom_site_fract_z
_atom_site_U_iso_or_equiv
_atom_site_adp_type
_atom_site_occupancy
_atom_site_symmetry_multiplicity
_atom_site_Wyckoff_symbol
_atom_site_calc_flag
_atom_site_refinement_flags
_atom_site_disorder_assembly
_atom_site_disorder_group
O15 O 0.85259(4) 0.67640(16) 0.04289(8) 0.0218(3) Uani 1 8 f d . . .
N5 N 0.76274(5) 0.7180(2) 0.19765(9) 0.0205(3) Uani 1 8 f d . . .
N7 N 0.62168(5) 0.2753(2) -0.26980(9) 0.0241(3) Uani 1 8 f d . . .
N10 N 0.88152(5) 0.53075(18) 0.01446(8) 0.0141(3) Uani 1 8 f d . . .
N18 N 1.0000 0.4966(3) 0.2500 0.0133(4) Uani 1 4 e d S . .
C1 C 0.70617(6) 0.2556(2) -0.09581(10) 0.0147(3) Uani 1 8 f d . . .
C2 C 0.71228(6) 0.4188(2) -0.02602(10) 0.0153(3) Uani 1 8 f d . . .
C3 C 0.75612(5) 0.4140(2) 0.06981(10) 0.0144(3) Uani 1 8 f d . . .
C4 C 0.76072(5) 0.5835(2) 0.14141(10) 0.0159(3) Uani 1 8 f d . . .
C6 C 0.65964(6) 0.2633(2) -0.19351(10) 0.0166(3) Uani 1 8 f d . . .
C8 C 0.96575(5) 0.6043(2) 0.16892(9) 0.0138(3) Uani 1 8 f d . . .
C9 C 0.93605(5) 0.4780(2) 0.07606(9) 0.0134(3) Uani 1 8 f d . . .
C11 C 0.85588(6) 0.4263(2) -0.07620(10) 0.0170(3) Uani 1 8 f d . . .
C12 C 0.88237(6) 0.2615(2) -0.10575(11) 0.0176(3) Uani 1 8 f d . . .
C13 C 0.93663(6) 0.1991(2) -0.04277(10) 0.0169(3) Uani 1 8 f d . . .
C14 C 0.96330(6) 0.3109(2) 0.04700(10) 0.0155(3) Uani 1 8 f d . . .
C16 C 0.96274(6) 0.8190(2) 0.16764(10) 0.0163(3) Uani 1 8 f d . . .
C17 C 1.0000 0.9271(3) 0.2500 0.0174(4) Uani 1 4 e d S . .
H2 H 0.6871(7) 0.533(3) -0.0428(12) 0.022(4) Uiso 1 8 f d . . .
H11 H 0.8176(7) 0.479(3) -0.1161(12) 0.024(4) Uiso 1 8 f d . . .
H12 H 0.8618(7) 0.185(3) -0.1722(13) 0.030(4) Uiso 1 8 f d . . .
H13 H 0.9548(7) 0.077(3) -0.0625(12) 0.019(4) Uiso 1 8 f d . . .
H14 H 1.0036(7) 0.279(2) 0.0939(13) 0.023(4) Uiso 1 8 f d . . .
H16 H 0.9363(7) 0.894(3) 0.1092(13) 0.026(4) Uiso 1 8 f d . . .
H17 H 1.0000 1.072(4) 0.2500 0.023(6) Uiso 1 4 e d S . .

loop_
_atom_site_aniso_label
_atom_site_aniso_U_11
_atom_site_aniso_U_22
_atom_site_aniso_U_33
_atom_site_aniso_U_23
_atom_site_aniso_U_13
_atom_site_aniso_U_12
O15 0.0185(5) 0.0172(6) 0.0287(5) -0.0058(4) 0.0060(4) 0.0066(4)
N5 0.0223(6) 0.0191(7) 0.0178(6) -0.0022(5) 0.0029(5) 0.0030(5)
N7 0.0232(7) 0.0246(8) 0.0215(6) 0.0003(5) 0.0029(5) 0.0026(5)
N10 0.0150(6) 0.0112(6) 0.0160(5) 0.0010(5) 0.0050(4) 0.0023(4)
N18 0.0142(7) 0.0123(9) 0.0134(7) 0.000 0.0046(6) 0.000
C1 0.0160(6) 0.0139(7) 0.0145(6) 0.0014(5) 0.0055(5) 0.0001(5)
C2 0.0173(7) 0.0126(7) 0.0166(6) 0.0022(5) 0.0061(5) 0.0020(5)
C3 0.0181(6) 0.0122(7) 0.0142(6) 0.0003(5) 0.0067(5) -0.0005(5)
C4 0.0156(6) 0.0159(8) 0.0150(6) 0.0023(6) 0.0033(5) 0.0021(5)
C6 0.0192(7) 0.0135(7) 0.0177(7) 0.0004(5) 0.0065(6) 0.0021(5)
C8 0.0144(6) 0.0139(7) 0.0139(6) 0.0006(5) 0.0058(5) 0.0005(5)
C9 0.0145(6) 0.0127(7) 0.0130(6) 0.0028(5) 0.0043(5) -0.0002(5)
C11 0.0162(7) 0.0178(8) 0.0153(6) 0.0007(6) 0.0024(5) -0.0007(6)
C12 0.0200(7) 0.0181(8) 0.0138(6) -0.0005(6) 0.0039(5) -0.0015(6)
C13 0.0203(7) 0.0151(8) 0.0169(6) -0.0005(5) 0.0080(5) 0.0019(6)
C14 0.0168(7) 0.0139(8) 0.0159(6) 0.0022(5) 0.0054(5) 0.0020(5)
C16 0.0189(7) 0.0140(8) 0.0166(7) 0.0019(6) 0.0064(6) 0.0020(5)
C17 0.0232(10) 0.0118(11) 0.0189(9) 0.000 0.0091(8) 0.000

loop_
_atom_type_symbol
_atom_type_description
_atom_type_scat_dispersion_real
_atom_type_scat_dispersion_imag
_atom_type_scat_source
C C 0.0033 0.0016 'International Tables Vol C Tables 4.2.6.8 and 6.1.1.4'
H H 0.0000 0.0000 'International Tables Vol C Tables 4.2.6.8 and 6.1.1.4'
N N 0.0061 0.0033 'International Tables Vol C Tables 4.2.6.8 and 6.1.1.4'
O O 0.0106 0.0060 'International Tables Vol C Tables 4.2.6.8 and 6.1.1.4'

loop_
_geom_angle_atom_site_label_1
_geom_angle_atom_site_label_2
_geom_angle_atom_site_label_3
_geom_angle
_geom_angle_site_symmetry_1
_geom_angle_site_symmetry_3
_geom_angle_publ_flag
O15 N10 C11 118.91(11) . . ?
O15 N10 C9 120.86(11) . . ?
C11 N10 C9 120.19(12) . . ?
C8 N18 C8 117.42(17) 2_755 . ?
C2 C1 C3 120.20(12) . 7_655 ?
C2 C1 C6 118.45(12) . . ?
C3 C1 C6 121.34(12) 7_655 . ?
C1 C2 C3 119.81(13) . . ?
C1 C2 H2 120.8(9) . . ?
C3 C2 H2 119.4(9) . . ?
C2 C3 C1 119.99(12) . 7_655 ?
C2 C3 C4 118.58(12) . . ?
C1 C3 C4 121.42(12) 7_655 . ?
N5 C4 C3 178.10(14) . . ?
N7 C6 C1 177.47(15) . . ?
N18 C8 C16 123.07(12) . . ?
N18 C8 C9 114.48(12) . . ?
C16 C8 C9 122.14(12) . . ?
N10 C9 C14 118.83(12) . . ?
N10 C9 C8 119.86(12) . . ?
C14 C9 C8 121.25(12) . . ?
N10 C11 C12 121.43(12) . . ?
N10 C11 H11 114.0(10) . . ?
C12 C11 H11 124.5(10) . . ?
C11 C12 C13 119.65(13) . . ?
C11 C12 H12 119.6(10) . . ?
C13 C12 H12 120.8(10) . . ?
C14 C13 C12 118.54(13) . . ?
C14 C13 H13 122.0(9) . . ?
C12 C13 H13 119.5(9) . . ?
C13 C14 C9 121.25(13) . . ?
C13 C14 H14 122.5(9) . . ?
C9 C14 H14 116.2(9) . . ?
C17 C16 C8 118.48(13) . . ?
C17 C16 H16 119.8(10) . . ?
C8 C16 H16 121.7(10) . . ?
C16 C17 C16 119.16(19) . 2_755 ?
C16 C17 H17 120.42(10) . . ?
C16 C17 H17 120.42(10) 2_755 . ?

loop_
_geom_bond_atom_site_label_1
_geom_bond_atom_site_label_2
_geom_bond_distance
_geom_bond_site_symmetry_2
_geom_bond_publ_flag
O15 N10 1.3069(14) . ?
N5 C4 1.1468(18) . ?
N7 C6 1.1510(18) . ?
N10 C11 1.3658(17) . ?
N10 C9 1.3728(16) . ?
N18 C8 1.3449(15) 2_755 ?
N18 C8 1.3449(15) . ?
C1 C2 1.3931(19) . ?
C1 C3 1.4062(19) 7_655 ?
C1 C6 1.4454(18) . ?
C2 C3 1.3958(18) . ?
C2 H2 0.945(17) . ?
C3 C1 1.4062(19) 7_655 ?
C3 C4 1.4447(19) . ?
C8 C16 1.394(2) . ?
C8 C9 1.4818(18) . ?
C9 C14 1.3908(19) . ?
C11 C12 1.371(2) . ?
C11 H11 0.981(16) . ?
C12 C13 1.3902(19) . ?
C12 H12 1.010(18) . ?
C13 C14 1.3859(19) . ?
C13 H13 0.984(17) . ?
C14 H14 1.010(17) . ?
C16 C17 1.3852(17) . ?
C16 H16 0.977(17) . ?
C17 C16 1.3852(17) 2_755 ?
C17 H17 0.94(3) . ?

loop_
_geom_hbond_atom_site_label_D
_geom_hbond_atom_site_label_H
_geom_hbond_atom_site_label_A
_geom_hbond_distance_DH
_geom_hbond_distance_HA
_geom_hbond_distance_DA
_geom_hbond_angle_DHA
_geom_hbond_site_symmetry_A
C2 H2 O15 1.080 1.99 3.0380(18) 162 7_665

loop_
_geom_torsion_atom_site_label_1
_geom_torsion_atom_site_label_2
_geom_torsion_atom_site_label_3
_geom_torsion_atom_site_label_4
_geom_torsion
_geom_torsion_site_symmetry_1
_geom_torsion_site_symmetry_2
_geom_torsion_site_symmetry_3
_geom_torsion_site_symmetry_4
_geom_torsion_publ_flag
C3 C1 C2 C3 0.2(2) 7_655 . . . ?
C6 C1 C2 C3 178.79(12) . . . . ?
C1 C2 C3 C1 -0.2(2) . . . 7_655 ?
C1 C2 C3 C4 -178.85(12) . . . . ?
C2 C3 C4 N5 44(4) . . . . ?
C1 C3 C4 N5 -135(4) 7_655 . . . ?
C2 C1 C6 N7 -15(4) . . . . ?
C3 C1 C6 N7 164(4) 7_655 . . . ?
C8 N18 C8 C16 -2.68(9) 2_755 . . . ?
C8 N18 C8 C9 171.05(12) 2_755 . . . ?
O15 N10 C9 C14 174.73(12) . . . . ?
C11 N10 C9 C14 -3.04(19) . . . . ?
O15 N10 C9 C8 -8.02(18) . . . . ?
C11 N10 C9 C8 174.21(11) . . . . ?
N18 C8 C9 N10 145.74(11) . . . . ?
C16 C8 C9 N10 -40.46(18) . . . . ?
N18 C8 C9 C14 -37.08(16) . . . . ?
C16 C8 C9 C14 136.72(14) . . . . ?
O15 N10 C11 C12 -174.81(12) . . . . ?
C9 N10 C11 C12 3.0(2) . . . . ?
N10 C11 C12 C13 -0.4(2) . . . . ?
C11 C12 C13 C14 -2.1(2) . . . . ?
C12 C13 C14 C9 2.1(2) . . . . ?
N10 C9 C14 C13 0.5(2) . . . . ?
C8 C9 C14 C13 -176.70(12) . . . . ?
N18 C8 C16 C17 5.26(17) . . . . ?
C9 C8 C16 C17 -168.00(10) . . . . ?
C8 C16 C17 C16 -2.46(8) . . . 2_755 ?
